data_7161102
loop_
_publ_author_name
'Wu, Wenhui'
'Li, Wenkai'
'Xu, Yongqiang'
'Zhou, Yuhan'
'Qu, Jingping'
'Wang, Baomin'

_publ_section_title
;
 Access to arylurazoles bearing both central and C-N axial chirality
 <i>via</i> asymmetric desymmetrization catalyzed by chiral phosphoric
 acid.
;
_journal_issue 16
_journal_name_full 'Organic &amp; biomolecular chemistry'
_journal_page_first 3454
_journal_page_last 3458
_journal_paper_doi 10.1039/d6ob00223d
_journal_volume 24
_journal_year 2026
_chemical_formula_moiety 'C34 H31 Cl N5 O3'
_chemical_formula_sum 'C34 H31 Cl N5 O3'
_chemical_formula_weight 593.09
_space_group_crystal_system triclinic
_space_group_IT_number 2
_space_group_name_Hall '-P 1'
_space_group_name_H-M_alt 'P -1'
_atom_sites_solution_hydrogens geom
_atom_sites_solution_primary dual
_audit_block_doi 10.5517/ccdc.csd.cc2qsz7r
_audit_creation_date 2026-01-17
_audit_creation_method
;
Olex2 1.5
(compiled 2025.07.13 svn.rb7424aed for OlexSys, GUI svn.r7314)
;
_audit_update_record
;
2026-02-26 deposited with the CCDC.	2026-04-08 downloaded from the CCDC.
;
_cell_angle_alpha 90.342(3)
_cell_angle_beta 91.011(4)
_cell_angle_gamma 97.382(4)
_cell_formula_units_Z 2
_cell_length_a 8.5157(11)
_cell_length_b 12.5173(16)
_cell_length_c 13.9114(17)
_cell_measurement_reflns_used 8079
_cell_measurement_temperature 120.00
_cell_measurement_theta_max 25.49
_cell_measurement_theta_min 2.19
_cell_volume 1470.3(3)
_computing_cell_refinement 'SAINT V8.41 (?, 2016)'
_computing_data_reduction 'SAINT V8.41 (?, 2016)'
_computing_molecular_graphics 'Olex2 1.5 (Dolomanov et al., 2009)'
_computing_publication_material 'Olex2 1.5 (Dolomanov et al., 2009)'
_computing_structure_refinement 'SHELXL 2018/3 (Sheldrick, 2015)'
_computing_structure_solution 'SHELXT 2018/2 (Sheldrick, 2018)'
_diffrn_ambient_temperature 120.00
_diffrn_measured_fraction_theta_full 0.997
_diffrn_measured_fraction_theta_max 0.985
_diffrn_measurement_device_type 'Bruker APEX-II CCD'
_diffrn_measurement_method '\f and \w scans'
_diffrn_radiation_type MoK\a
_diffrn_radiation_wavelength 0.71073
_diffrn_reflns_av_R_equivalents 0.0806
_diffrn_reflns_av_unetI/netI 0.0736
_diffrn_reflns_Laue_measured_fraction_full 0.997
_diffrn_reflns_Laue_measured_fraction_max 0.985
_diffrn_reflns_limit_h_max 10
_diffrn_reflns_limit_h_min -10
_diffrn_reflns_limit_k_max 15
_diffrn_reflns_limit_k_min -15
_diffrn_reflns_limit_l_max 17
_diffrn_reflns_limit_l_min -17
_diffrn_reflns_number 27868
_diffrn_reflns_point_group_measured_fraction_full 0.997
_diffrn_reflns_point_group_measured_fraction_max 0.985
_diffrn_reflns_theta_full 25.242
_diffrn_reflns_theta_max 26.543
_diffrn_reflns_theta_min 2.190
_diffrn_source_current 1.4
_diffrn_source_power 0.07
_diffrn_source_voltage 50.0
_diffrn_standards_number 0
_exptl_absorpt_coefficient_mu 0.175
_exptl_absorpt_correction_T_max 0.7454
_exptl_absorpt_correction_T_min 0.6045
_exptl_absorpt_correction_type none
_exptl_absorpt_process_details
;
SADABS-2016/2 (Bruker,2016/2) was used for absorption correction.
wR2(int) was 0.1558 before and 0.0769 after correction.
The Ratio of minimum to maximum transmission is 0.8110.
The \l/2 correction factor is Not present.
;
_exptl_crystal_colour colourless
_exptl_crystal_colour_primary colourless
_exptl_crystal_density_diffrn 1.340
_exptl_crystal_description block
_exptl_crystal_F_000 622
_exptl_crystal_size_max 0.1
_exptl_crystal_size_mid 0.1
_exptl_crystal_size_min 0.1
_refine_diff_density_max 0.608
_refine_diff_density_min -0.744
_refine_diff_density_rms 0.077
_refine_ls_extinction_method none
_refine_ls_goodness_of_fit_ref 1.051
_refine_ls_hydrogen_treatment constr
_refine_ls_matrix_type full
_refine_ls_number_parameters 391
_refine_ls_number_reflns 6038
_refine_ls_number_restraints 0
_refine_ls_restrained_S_all 1.051
_refine_ls_R_factor_all 0.0871
_refine_ls_R_factor_gt 0.0576
_refine_ls_shift/su_max 0.000
_refine_ls_shift/su_mean 0.000
_refine_ls_structure_factor_coef Fsqd
_refine_ls_weighting_details 'w=1/[\s^2^(Fo^2^)+(0.0698P)^2^+0.7495P] where P=(Fo^2^+2Fc^2^)/3'
_refine_ls_weighting_scheme calc
_refine_ls_wR_factor_gt 0.1369
_refine_ls_wR_factor_ref 0.1554
_reflns_Friedel_coverage 0.000
_reflns_number_gt 4326
_reflns_number_total 6038
_reflns_threshold_expression 'I > 2\s(I)'
_cod_data_source_file d6ob00223d2.cif
_cod_data_source_block aa
_cod_depositor_comments 'Adding full bibliography for 7161102.cif.'
_cod_original_sg_symbol_H-M P-1
_cod_database_code 7161102
_shelx_shelxl_version_number 2018/3
_shelx_space_group_comment
;
The symmetry employed for this shelxl refinement is uniquely defined
by the following loop, which should always be used as a source of
symmetry information in preference to the above space-group names.
They are only intended as comments.
;
_shelx_estimated_absorpt_t_max 0.983
_shelx_estimated_absorpt_t_min 0.983
_olex2_refinement_description
;
1. Fixed Uiso
 At 1.2 times of:
  All C(H) groups, All C(H,H) groups, All N(H) groups
 At 1.5 times of:
  All C(H,H,H) groups
2.a Secondary CH2 refined with riding coordinates:
 C00L(H00A,H00B)
2.b Aromatic/amide H refined with riding coordinates:
 N006(H006), N007(H007), C00K(H00K), C00M(H00M), C00O(H00O), C00P(H00P),
 C00Q(H00Q), C00R(H00R), C00S(H00S), C00T(H00T), C00V(H00V), C00W(H00W),
 C00Y(H00Y), C00Z(H00Z), C010(H010), C011(H011), C012(H012), C014(H014),
 C015(H015), C016(H016)
2.c Idealised Me refined as rotating group:
 C00X(H00C,H00D,H00E), C013(H01A,H01B,H01C), C017(H01D,H01E,H01F)
;
_olex2_submission_special_instructions 'No special instructions were received'

loop_
_space_group_symop_operation_xyz
'x, y, z'
'-x, -y, -z'

loop_
_atom_site_label
_atom_site_type_symbol
_atom_site_fract_x
_atom_site_fract_y
_atom_site_fract_z
_atom_site_U_iso_or_equiv
_atom_site_adp_type
_atom_site_occupancy
_atom_site_site_symmetry_order
_atom_site_calc_flag
_atom_site_refinement_flags_posn
_atom_site_refinement_flags_adp
_atom_site_refinement_flags_occupancy
_atom_site_disorder_assembly
_atom_site_disorder_group
Cl01 Cl 0.28427(8) 0.04271(5) -0.01111(4) 0.03119(19) Uani 1 1 d . . . . .
O002 O 0.27094(19) 0.02027(12) 0.78077(12) 0.0238(4) Uani 1 1 d . . . . .
O003 O -0.06383(19) 0.13047(12) 0.43078(12) 0.0242(4) Uani 1 1 d . . . . .
O004 O 0.1572(2) 0.31677(12) 0.61458(12) 0.0264(4) Uani 1 1 d . . . . .
N005 N 0.2340(2) 0.19048(14) 0.72389(14) 0.0199(4) Uani 1 1 d . . . . .
N006 N 0.2602(2) 0.31815(15) 0.37816(14) 0.0235(5) Uani 1 1 d . . . . .
H006 H 0.304292 0.376732 0.349636 0.028 Uiso 1 1 calc R U . . .
N007 N 0.2616(2) 0.05961(14) 0.61925(14) 0.0204(4) Uani 1 1 d . . . . .
H007 H 0.295297 0.003004 0.592645 0.024 Uiso 1 1 calc R U . . .
N008 N 0.2004(2) 0.14547(14) 0.57043(14) 0.0206(4) Uani 1 1 d . . . . .
N009 N 0.1013(2) 0.27131(15) 0.36459(14) 0.0230(5) Uani 1 1 d . . . . .
C00A C 0.2579(3) 0.08234(17) 0.71650(17) 0.0193(5) Uani 1 1 d . . . . .
C00B C 0.3300(3) 0.26238(17) 0.43826(17) 0.0197(5) Uani 1 1 d . . . . .
C00C C 0.4944(3) 0.29394(18) 0.46918(17) 0.0215(5) Uani 1 1 d . . . . .
C00D C 0.0653(3) 0.18449(17) 0.42124(17) 0.0208(5) Uani 1 1 d . . . . .
C00E C 0.3326(3) 0.29656(17) 0.87094(17) 0.0229(5) Uani 1 1 d . . . . .
C00F C 0.1924(3) 0.22888(18) 0.63421(17) 0.0214(5) Uani 1 1 d . . . . .
C00G C 0.2721(3) 0.06067(17) 0.31263(17) 0.0213(5) Uani 1 1 d . . . . .
C00H C 0.0033(3) 0.32108(18) 0.29955(17) 0.0226(5) Uani 1 1 d . . . . .
C00I C 0.2084(3) 0.23998(18) 0.81530(17) 0.0219(5) Uani 1 1 d . . . . .
C00J C 0.2217(3) 0.16230(17) 0.46831(17) 0.0205(5) Uani 1 1 d . . . . .
C00K C 0.5747(3) 0.23041(19) 0.52986(18) 0.0256(6) Uani 1 1 d . . . . .
H00K H 0.522470 0.163574 0.551765 0.031 Uiso 1 1 calc R U . . .
C00L C 0.2668(3) 0.05795(18) 0.42028(17) 0.0231(5) Uani 1 1 d . . . . .
H00A H 0.371932 0.044839 0.445577 0.028 Uiso 1 1 calc R U . . .
H00B H 0.189097 -0.003612 0.439437 0.028 Uiso 1 1 calc R U . . .
C00M C 0.7298(3) 0.2638(2) 0.55854(19) 0.0283(6) Uani 1 1 d . . . . .
H00M H 0.783290 0.219663 0.599894 0.034 Uiso 1 1 calc R U . . .
C00N C 0.2798(3) 0.05408(18) 0.11293(18) 0.0242(5) Uani 1 1 d . . . . .
C00O C 0.1359(3) 0.0348(2) 0.15831(18) 0.0288(6) Uani 1 1 d . . . . .
H00O H 0.039913 0.020723 0.121996 0.035 Uiso 1 1 calc R U . . .
C00P C 0.0538(3) 0.22356(19) 0.84770(18) 0.0259(6) Uani 1 1 d . . . . .
H00P H -0.027375 0.187175 0.807360 0.031 Uiso 1 1 calc R U . . .
C00Q C 0.1348(3) 0.0366(2) 0.25718(19) 0.0288(6) Uani 1 1 d . . . . .
H00Q H 0.036535 0.020672 0.288650 0.035 Uiso 1 1 calc R U . . .
C00R C 0.4191(3) 0.07957(19) 0.16527(18) 0.0266(6) Uani 1 1 d . . . . .
H00R H 0.517213 0.094093 0.133446 0.032 Uiso 1 1 calc R U . . .
C00S C 0.2888(3) 0.33017(19) 0.96107(19) 0.0307(6) Uani 1 1 d . . . . .
H00S H 0.368532 0.367352 1.001937 0.037 Uiso 1 1 calc R U . . .
C00T C 0.5733(3) 0.39290(19) 0.43862(19) 0.0279(6) Uani 1 1 d . . . . .
H00T H 0.519927 0.437834 0.398001 0.033 Uiso 1 1 calc R U . . .
C00U C 0.5043(3) 0.32193(19) 0.83650(18) 0.0268(6) Uani 1 1 d . . . . .
C00V C 0.4141(3) 0.08375(18) 0.26495(18) 0.0247(6) Uani 1 1 d . . . . .
H00V H 0.509382 0.102722 0.301070 0.030 Uiso 1 1 calc R U . . .
C00W C -0.1224(3) 0.2598(2) 0.2521(2) 0.0341(7) Uani 1 1 d . . . . .
H00W H -0.143905 0.184594 0.263093 0.041 Uiso 1 1 calc R U . . .
C00X C 0.5779(3) 0.2192(2) 0.8146(2) 0.0329(6) Uani 1 1 d . . . . .
H00C H 0.562390 0.170070 0.869214 0.049 Uiso 1 1 calc R U . . .
H00D H 0.691432 0.237769 0.803719 0.049 Uiso 1 1 calc R U . . .
H00E H 0.526800 0.184046 0.756965 0.049 Uiso 1 1 calc R U . . .
C00Y C 0.0363(3) 0.43022(19) 0.28229(19) 0.0296(6) Uani 1 1 d . . . . .
H00Y H 0.123398 0.471618 0.314186 0.036 Uiso 1 1 calc R U . . .
C00Z C 0.7287(3) 0.4253(2) 0.4675(2) 0.0319(6) Uani 1 1 d . . . . .
H00Z H 0.781845 0.492099 0.446208 0.038 Uiso 1 1 calc R U . . .
C010 C 0.8071(3) 0.3607(2) 0.52739(19) 0.0301(6) Uani 1 1 d . . . . .
H010 H 0.913792 0.383043 0.546942 0.036 Uiso 1 1 calc R U . . .
C011 C 0.1350(3) 0.3123(2) 0.9945(2) 0.0341(7) Uani 1 1 d . . . . .
H011 H 0.111719 0.336770 1.056790 0.041 Uiso 1 1 calc R U . . .
C012 C -0.0574(3) 0.4786(2) 0.2188(2) 0.0340(6) Uani 1 1 d . . . . .
H012 H -0.035543 0.553838 0.207582 0.041 Uiso 1 1 calc R U . . .
C013 C 0.5071(3) 0.3944(2) 0.7477(2) 0.0341(7) Uani 1 1 d . . . . .
H01A H 0.439459 0.357580 0.696683 0.051 Uiso 1 1 calc R U . . .
H01B H 0.615933 0.409585 0.724907 0.051 Uiso 1 1 calc R U . . .
H01C H 0.467886 0.462105 0.764684 0.051 Uiso 1 1 calc R U . . .
C014 C 0.0162(3) 0.2590(2) 0.93699(19) 0.0314(6) Uani 1 1 d . . . . .
H014 H -0.089639 0.246952 0.958729 0.038 Uiso 1 1 calc R U . . .
C015 C -0.1830(3) 0.4188(2) 0.1711(2) 0.0363(7) Uani 1 1 d . . . . .
H015 H -0.246615 0.452292 0.126591 0.044 Uiso 1 1 calc R U . . .
C016 C -0.2154(3) 0.3095(2) 0.1890(2) 0.0407(7) Uani 1 1 d . . . . .
H016 H -0.302848 0.268275 0.157266 0.049 Uiso 1 1 calc R U . . .
C017 C 0.6107(3) 0.3835(2) 0.9142(2) 0.0421(7) Uani 1 1 d . . . . .
H01D H 0.568892 0.450647 0.930369 0.063 Uiso 1 1 calc R U . . .
H01E H 0.718413 0.400243 0.890064 0.063 Uiso 1 1 calc R U . . .
H01F H 0.612706 0.338996 0.971828 0.063 Uiso 1 1 calc R U . . .

loop_
_atom_site_aniso_label
_atom_site_aniso_U_11
_atom_site_aniso_U_22
_atom_site_aniso_U_33
_atom_site_aniso_U_23
_atom_site_aniso_U_13
_atom_site_aniso_U_12
Cl01 0.0420(4) 0.0323(4) 0.0196(4) 0.0004(3) 0.0028(3) 0.0058(3)
O002 0.0296(9) 0.0187(8) 0.0227(10) 0.0024(7) 0.0006(7) 0.0009(7)
O003 0.0275(9) 0.0182(8) 0.0250(10) -0.0012(7) 0.0021(7) -0.0040(7)
O004 0.0366(10) 0.0165(8) 0.0268(10) 0.0022(7) -0.0001(8) 0.0062(7)
N005 0.0261(11) 0.0160(9) 0.0171(11) -0.0002(8) 0.0016(8) 0.0007(8)
N006 0.0249(11) 0.0173(10) 0.0261(12) 0.0036(8) 0.0014(9) -0.0068(8)
N007 0.0292(11) 0.0128(9) 0.0199(12) -0.0006(8) 0.0023(8) 0.0055(8)
N008 0.0288(11) 0.0148(9) 0.0178(11) 0.0013(8) -0.0006(8) 0.0022(8)
N009 0.0242(11) 0.0175(10) 0.0254(12) 0.0022(8) -0.0015(9) -0.0040(8)
C00A 0.0220(12) 0.0151(11) 0.0198(14) 0.0003(10) 0.0009(10) -0.0017(9)
C00B 0.0263(13) 0.0142(11) 0.0174(13) -0.0004(9) 0.0030(10) -0.0021(9)
C00C 0.0256(13) 0.0175(11) 0.0206(14) -0.0025(9) 0.0027(10) -0.0002(9)
C00D 0.0288(13) 0.0160(11) 0.0164(13) -0.0030(9) 0.0008(10) -0.0009(9)
C00E 0.0322(13) 0.0147(11) 0.0219(14) 0.0003(10) 0.0014(11) 0.0031(9)
C00F 0.0238(12) 0.0173(12) 0.0221(14) -0.0012(10) 0.0022(10) -0.0010(9)
C00G 0.0269(13) 0.0128(11) 0.0238(14) -0.0010(9) 0.0019(10) 0.0011(9)
C00H 0.0281(13) 0.0212(12) 0.0185(14) 0.0026(10) 0.0010(10) 0.0029(10)
C00I 0.0305(13) 0.0160(11) 0.0198(14) 0.0018(9) 0.0016(10) 0.0051(9)
C00J 0.0274(12) 0.0150(11) 0.0179(13) -0.0012(9) 0.0003(10) -0.0013(9)
C00K 0.0298(13) 0.0194(12) 0.0270(15) -0.0005(10) 0.0031(11) 0.0007(10)
C00L 0.0295(13) 0.0160(11) 0.0232(15) -0.0006(10) 0.0018(10) 0.0003(9)
C00M 0.0290(14) 0.0274(13) 0.0291(16) -0.0019(11) 0.0008(11) 0.0060(10)
C00N 0.0326(14) 0.0167(11) 0.0238(15) -0.0001(10) 0.0024(11) 0.0043(10)
C00O 0.0290(14) 0.0335(14) 0.0227(15) -0.0049(11) 0.0000(11) 0.0005(11)
C00P 0.0287(13) 0.0207(12) 0.0286(15) 0.0005(10) 0.0020(11) 0.0042(10)
C00Q 0.0268(13) 0.0311(14) 0.0265(16) -0.0035(11) 0.0049(11) -0.0047(11)
C00R 0.0271(13) 0.0259(13) 0.0272(16) 0.0020(11) 0.0065(11) 0.0038(10)
C00S 0.0417(16) 0.0198(12) 0.0294(16) -0.0045(11) 0.0003(12) 0.0001(11)
C00T 0.0287(13) 0.0203(12) 0.0335(16) 0.0026(11) 0.0008(11) -0.0015(10)
C00U 0.0304(14) 0.0212(12) 0.0279(15) -0.0043(11) 0.0001(11) -0.0002(10)
C00V 0.0267(13) 0.0226(12) 0.0245(15) -0.0030(10) -0.0002(10) 0.0026(10)
C00W 0.0399(16) 0.0222(13) 0.0375(17) 0.0065(11) -0.0101(13) -0.0049(11)
C00X 0.0295(14) 0.0281(14) 0.0408(18) -0.0053(12) 0.0003(12) 0.0028(11)
C00Y 0.0367(15) 0.0196(12) 0.0313(16) -0.0005(11) -0.0013(12) -0.0008(10)
C00Z 0.0274(14) 0.0226(13) 0.0441(18) -0.0014(12) 0.0035(12) -0.0035(10)
C010 0.0218(13) 0.0309(14) 0.0369(17) -0.0090(12) 0.0007(11) 0.0012(10)
C011 0.0507(17) 0.0286(14) 0.0248(16) -0.0045(11) 0.0100(13) 0.0105(12)
C012 0.0431(16) 0.0184(12) 0.0411(18) 0.0054(11) -0.0031(13) 0.0063(11)
C013 0.0358(15) 0.0240(13) 0.0411(18) 0.0021(12) 0.0082(13) -0.0026(11)
C014 0.0334(15) 0.0302(14) 0.0317(17) 0.0011(12) 0.0077(12) 0.0080(11)
C015 0.0380(16) 0.0331(15) 0.0389(18) 0.0077(13) -0.0083(13) 0.0097(12)
C016 0.0395(17) 0.0361(16) 0.0437(19) 0.0050(13) -0.0161(14) -0.0041(12)
C017 0.0381(16) 0.0401(16) 0.045(2) -0.0141(14) -0.0022(14) -0.0037(13)

loop_
_atom_type_symbol
_atom_type_description
_atom_type_scat_dispersion_real
_atom_type_scat_dispersion_imag
_atom_type_scat_source
C C 0.0033 0.0016 'International Tables Vol C Tables 4.2.6.8 and 6.1.1.4'
H H 0.0000 0.0000 'International Tables Vol C Tables 4.2.6.8 and 6.1.1.4'
Cl Cl 0.1484 0.1585 'International Tables Vol C Tables 4.2.6.8 and 6.1.1.4'
N N 0.0061 0.0033 'International Tables Vol C Tables 4.2.6.8 and 6.1.1.4'
O O 0.0106 0.0060 'International Tables Vol C Tables 4.2.6.8 and 6.1.1.4'

loop_
_geom_angle_atom_site_label_1
_geom_angle_atom_site_label_2
_geom_angle_atom_site_label_3
_geom_angle
_geom_angle_site_symmetry_1
_geom_angle_site_symmetry_3
_geom_angle_publ_flag
C00A N005 C00I 121.77(19) . . ?
C00F N005 C00A 110.22(18) . . ?
C00F N005 C00I 125.36(19) . . ?
N009 N006 H006 125.2 . . ?
C00B N006 H006 125.2 . . ?
C00B N006 N009 109.59(18) . . ?
N008 N007 H007 126.6 . . ?
C00A N007 H007 126.6 . . ?
C00A N007 N008 106.79(17) . . ?
N007 N008 C00J 121.71(18) . . ?
C00F N008 N007 109.07(18) . . ?
C00F N008 C00J 122.56(19) . . ?
N006 N009 C00H 118.38(18) . . ?
C00D N009 N006 111.84(19) . . ?
C00D N009 C00H 129.7(2) . . ?
O002 C00A N005 127.7(2) . . ?
O002 C00A N007 126.2(2) . . ?
N007 C00A N005 106.14(19) . . ?
N006 C00B C00C 121.9(2) . . ?
N006 C00B C00J 111.2(2) . . ?
C00C C00B C00J 126.9(2) . . ?
C00K C00C C00B 122.3(2) . . ?
C00K C00C C00T 118.7(2) . . ?
C00T C00C C00B 119.0(2) . . ?
O003 C00D N009 127.9(2) . . ?
O003 C00D C00J 126.0(2) . . ?
N009 C00D C00J 106.11(19) . . ?
C00I C00E C00U 123.9(2) . . ?
C00S C00E C00I 114.8(2) . . ?
C00S C00E C00U 121.2(2) . . ?
O004 C00F N005 128.3(2) . . ?
O004 C00F N008 126.0(2) . . ?
N008 C00F N005 105.73(19) . . ?
C00Q C00G C00L 120.8(2) . . ?
C00V C00G C00L 121.5(2) . . ?
C00V C00G C00Q 117.7(2) . . ?
C00W C00H N009 120.1(2) . . ?
C00Y C00H N009 119.5(2) . . ?
C00Y C00H C00W 120.4(2) . . ?
C00E C00I N005 122.7(2) . . ?
C00P C00I N005 115.5(2) . . ?
C00P C00I C00E 121.8(2) . . ?
N008 C00J C00B 117.17(18) . . ?
N008 C00J C00D 109.69(19) . . ?
N008 C00J C00L 109.83(18) . . ?
C00B C00J C00D 100.35(18) . . ?
C00B C00J C00L 112.17(19) . . ?
C00D C00J C00L 106.77(18) . . ?
C00C C00K H00K 119.7 . . ?
C00M C00K C00C 120.6(2) . . ?
C00M C00K H00K 119.7 . . ?
C00G C00L C00J 114.77(19) . . ?
C00G C00L H00A 108.6 . . ?
C00G C00L H00B 108.6 . . ?
C00J C00L H00A 108.6 . . ?
C00J C00L H00B 108.6 . . ?
H00A C00L H00B 107.6 . . ?
C00K C00M H00M 119.8 . . ?
C010 C00M C00K 120.4(2) . . ?
C010 C00M H00M 119.8 . . ?
C00O C00N Cl01 119.04(19) . . ?
C00R C00N Cl01 120.03(19) . . ?
C00R C00N C00O 120.9(2) . . ?
C00N C00O H00O 120.7 . . ?
C00Q C00O C00N 118.6(2) . . ?
C00Q C00O H00O 120.7 . . ?
C00I C00P H00P 119.4 . . ?
C014 C00P C00I 121.2(2) . . ?
C014 C00P H00P 119.4 . . ?
C00G C00Q H00Q 118.8 . . ?
C00O C00Q C00G 122.3(2) . . ?
C00O C00Q H00Q 118.8 . . ?
C00N C00R H00R 120.4 . . ?
C00N C00R C00V 119.3(2) . . ?
C00V C00R H00R 120.4 . . ?
C00E C00S H00S 118.2 . . ?
C011 C00S C00E 123.6(2) . . ?
C011 C00S H00S 118.2 . . ?
C00C C00T H00T 119.9 . . ?
C00Z C00T C00C 120.2(2) . . ?
C00Z C00T H00T 119.9 . . ?
C00X C00U C00E 111.87(19) . . ?
C00X C00U C013 110.8(2) . . ?
C00X C00U C017 106.3(2) . . ?
C013 C00U C00E 109.3(2) . . ?
C013 C00U C017 107.4(2) . . ?
C017 C00U C00E 111.0(2) . . ?
C00G C00V C00R 121.1(2) . . ?
C00G C00V H00V 119.5 . . ?
C00R C00V H00V 119.5 . . ?
C00H C00W H00W 120.4 . . ?
C016 C00W C00H 119.2(2) . . ?
C016 C00W H00W 120.4 . . ?
C00U C00X H00C 109.5 . . ?
C00U C00X H00D 109.5 . . ?
C00U C00X H00E 109.5 . . ?
H00C C00X H00D 109.5 . . ?
H00C C00X H00E 109.5 . . ?
H00D C00X H00E 109.5 . . ?
C00H C00Y H00Y 120.1 . . ?
C012 C00Y C00H 119.8(2) . . ?
C012 C00Y H00Y 120.1 . . ?
C00T C00Z H00Z 119.8 . . ?
C00T C00Z C010 120.3(2) . . ?
C010 C00Z H00Z 119.8 . . ?
C00M C010 C00Z 119.8(2) . . ?
C00M C010 H010 120.1 . . ?
C00Z C010 H010 120.1 . . ?
C00S C011 H011 120.1 . . ?
C014 C011 C00S 119.8(2) . . ?
C014 C011 H011 120.1 . . ?
C00Y C012 H012 119.7 . . ?
C00Y C012 C015 120.5(2) . . ?
C015 C012 H012 119.7 . . ?
C00U C013 H01A 109.5 . . ?
C00U C013 H01B 109.5 . . ?
C00U C013 H01C 109.5 . . ?
H01A C013 H01B 109.5 . . ?
H01A C013 H01C 109.5 . . ?
H01B C013 H01C 109.5 . . ?
C00P C014 C011 118.8(2) . . ?
C00P C014 H014 120.6 . . ?
C011 C014 H014 120.6 . . ?
C012 C015 H015 120.3 . . ?
C012 C015 C016 119.3(2) . . ?
C016 C015 H015 120.3 . . ?
C00W C016 C015 120.8(2) . . ?
C00W C016 H016 119.6 . . ?
C015 C016 H016 119.6 . . ?
C00U C017 H01D 109.5 . . ?
C00U C017 H01E 109.5 . . ?
C00U C017 H01F 109.5 . . ?
H01D C017 H01E 109.5 . . ?
H01D C017 H01F 109.5 . . ?
H01E C017 H01F 109.5 . . ?

loop_
_geom_bond_atom_site_label_1
_geom_bond_atom_site_label_2
_geom_bond_distance
_geom_bond_site_symmetry_2
_geom_bond_publ_flag
Cl01 C00N 1.732(3) . ?
O002 C00A 1.201(3) . ?
O003 C00D 1.224(3) . ?
O004 C00F 1.209(3) . ?
N005 C00A 1.398(3) . ?
N005 C00F 1.396(3) . ?
N005 C00I 1.444(3) . ?
N006 H006 0.8800 . ?
N006 N009 1.412(3) . ?
N006 C00B 1.279(3) . ?
N007 H007 0.8800 . ?
N007 N008 1.424(3) . ?
N007 C00A 1.382(3) . ?
N008 C00F 1.375(3) . ?
N008 C00J 1.449(3) . ?
N009 C00D 1.353(3) . ?
N009 C00H 1.420(3) . ?
C00B C00C 1.461(3) . ?
C00B C00J 1.522(3) . ?
C00C C00K 1.392(3) . ?
C00C C00T 1.403(3) . ?
C00D C00J 1.532(3) . ?
C00E C00I 1.411(3) . ?
C00E C00S 1.392(3) . ?
C00E C00U 1.541(3) . ?
C00G C00L 1.499(3) . ?
C00G C00Q 1.389(3) . ?
C00G C00V 1.387(3) . ?
C00H C00W 1.388(3) . ?
C00H C00Y 1.382(3) . ?
C00I C00P 1.390(3) . ?
C00J C00L 1.558(3) . ?
C00K H00K 0.9500 . ?
C00K C00M 1.384(3) . ?
C00L H00A 0.9900 . ?
C00L H00B 0.9900 . ?
C00M H00M 0.9500 . ?
C00M C010 1.380(3) . ?
C00N C00O 1.382(3) . ?
C00N C00R 1.381(3) . ?
C00O H00O 0.9500 . ?
C00O C00Q 1.376(4) . ?
C00P H00P 0.9500 . ?
C00P C014 1.373(4) . ?
C00Q H00Q 0.9500 . ?
C00R H00R 0.9500 . ?
C00R C00V 1.389(3) . ?
C00S H00S 0.9500 . ?
C00S C011 1.389(4) . ?
C00T H00T 0.9500 . ?
C00T C00Z 1.386(3) . ?
C00U C00X 1.532(3) . ?
C00U C013 1.536(4) . ?
C00U C017 1.537(4) . ?
C00V H00V 0.9500 . ?
C00W H00W 0.9500 . ?
C00W C016 1.376(4) . ?
C00X H00C 0.9800 . ?
C00X H00D 0.9800 . ?
C00X H00E 0.9800 . ?
C00Y H00Y 0.9500 . ?
C00Y C012 1.375(4) . ?
C00Z H00Z 0.9500 . ?
C00Z C010 1.386(4) . ?
C010 H010 0.9500 . ?
C011 H011 0.9500 . ?
C011 C014 1.378(4) . ?
C012 H012 0.9500 . ?
C012 C015 1.381(4) . ?
C013 H01A 0.9800 . ?
C013 H01B 0.9800 . ?
C013 H01C 0.9800 . ?
C014 H014 0.9500 . ?
C015 H015 0.9500 . ?
C015 C016 1.386(4) . ?
C016 H016 0.9500 . ?
C017 H01D 0.9800 . ?
C017 H01E 0.9800 . ?
C017 H01F 0.9800 . ?

loop_
_geom_torsion_atom_site_label_1
_geom_torsion_atom_site_label_2
_geom_torsion_atom_site_label_3
_geom_torsion_atom_site_label_4
_geom_torsion
_geom_torsion_site_symmetry_1
_geom_torsion_site_symmetry_2
_geom_torsion_site_symmetry_3
_geom_torsion_site_symmetry_4
_geom_torsion_publ_flag
Cl01 C00N C00O C00Q 175.44(19) . . . . ?
Cl01 C00N C00R C00V -177.20(18) . . . . ?
O003 C00D C00J N008 -49.9(3) . . . . ?
O003 C00D C00J C00B -173.9(2) . . . . ?
O003 C00D C00J C00L 69.0(3) . . . . ?
N005 C00I C00P C014 174.7(2) . . . . ?
N006 N009 C00D O003 175.2(2) . . . . ?
N006 N009 C00D C00J -7.8(2) . . . . ?
N006 N009 C00H C00W 152.0(2) . . . . ?
N006 N009 C00H C00Y -26.5(3) . . . . ?
N006 C00B C00C C00K -175.9(2) . . . . ?
N006 C00B C00C C00T 5.7(3) . . . . ?
N006 C00B C00J N008 -126.5(2) . . . . ?
N006 C00B C00J C00D -7.9(2) . . . . ?
N006 C00B C00J C00L 105.1(2) . . . . ?
N007 N008 C00F O004 174.1(2) . . . . ?
N007 N008 C00F N005 -5.6(2) . . . . ?
N007 N008 C00J C00B -111.5(2) . . . . ?
N007 N008 C00J C00D 135.07(19) . . . . ?
N007 N008 C00J C00L 18.0(3) . . . . ?
N008 N007 C00A O002 164.8(2) . . . . ?
N008 N007 C00A N005 -14.5(2) . . . . ?
N008 C00J C00L C00G 172.68(19) . . . . ?
N009 N006 C00B C00C -177.6(2) . . . . ?
N009 N006 C00B C00J 3.8(3) . . . . ?
N009 C00D C00J N008 132.97(19) . . . . ?
N009 C00D C00J C00B 9.0(2) . . . . ?
N009 C00D C00J C00L -108.1(2) . . . . ?
N009 C00H C00W C016 -179.6(2) . . . . ?
N009 C00H C00Y C012 179.4(2) . . . . ?
C00A N005 C00F O004 176.8(2) . . . . ?
C00A N005 C00F N008 -3.6(2) . . . . ?
C00A N005 C00I C00E 93.7(3) . . . . ?
C00A N005 C00I C00P -83.1(3) . . . . ?
C00A N007 N008 C00F 12.8(2) . . . . ?
C00A N007 N008 C00J 164.78(18) . . . . ?
C00B N006 N009 C00D 2.7(3) . . . . ?
C00B N006 N009 C00H -179.6(2) . . . . ?
C00B C00C C00K C00M -179.2(2) . . . . ?
C00B C00C C00T C00Z 179.4(2) . . . . ?
C00B C00J C00L C00G -55.2(3) . . . . ?
C00C C00B C00J N008 55.0(3) . . . . ?
C00C C00B C00J C00D 173.6(2) . . . . ?
C00C C00B C00J C00L -73.4(3) . . . . ?
C00C C00K C00M C010 0.1(4) . . . . ?
C00C C00T C00Z C010 -0.5(4) . . . . ?
C00D N009 C00H C00W -30.8(4) . . . . ?
C00D N009 C00H C00Y 150.8(2) . . . . ?
C00D C00J C00L C00G 53.8(2) . . . . ?
C00E C00I C00P C014 -2.1(4) . . . . ?
C00E C00S C011 C014 -0.2(4) . . . . ?
C00F N005 C00A O002 -167.8(2) . . . . ?
C00F N005 C00A N007 11.5(2) . . . . ?
C00F N005 C00I C00E -106.6(3) . . . . ?
C00F N005 C00I C00P 76.6(3) . . . . ?
C00F N008 C00J C00B 36.8(3) . . . . ?
C00F N008 C00J C00D -76.7(2) . . . . ?
C00F N008 C00J C00L 166.3(2) . . . . ?
C00H N009 C00D O003 -2.2(4) . . . . ?
C00H N009 C00D C00J 174.9(2) . . . . ?
C00H C00W C016 C015 1.2(5) . . . . ?
C00H C00Y C012 C015 -0.8(4) . . . . ?
C00I N005 C00A O002 -5.3(4) . . . . ?
C00I N005 C00A N007 173.93(19) . . . . ?
C00I N005 C00F O004 15.1(4) . . . . ?
C00I N005 C00F N008 -165.25(19) . . . . ?
C00I C00E C00S C011 -1.3(4) . . . . ?
C00I C00E C00U C00X -60.9(3) . . . . ?
C00I C00E C00U C013 62.3(3) . . . . ?
C00I C00E C00U C017 -179.5(2) . . . . ?
C00I C00P C014 C011 0.4(4) . . . . ?
C00J N008 C00F O004 22.3(4) . . . . ?
C00J N008 C00F N005 -157.32(19) . . . . ?
C00J C00B C00C C00K 2.4(4) . . . . ?
C00J C00B C00C C00T -176.0(2) . . . . ?
C00K C00C C00T C00Z 0.9(4) . . . . ?
C00K C00M C010 C00Z 0.4(4) . . . . ?
C00L C00G C00Q C00O -177.8(2) . . . . ?
C00L C00G C00V C00R 176.0(2) . . . . ?
C00N C00O C00Q C00G 2.4(4) . . . . ?
C00N C00R C00V C00G 1.3(4) . . . . ?
C00O C00N C00R C00V 1.3(4) . . . . ?
C00Q C00G C00L C00J -83.2(3) . . . . ?
C00Q C00G C00V C00R -2.0(3) . . . . ?
C00R C00N C00O C00Q -3.0(4) . . . . ?
C00S C00E C00I N005 -174.2(2) . . . . ?
C00S C00E C00I C00P 2.4(3) . . . . ?
C00S C00E C00U C00X 119.9(2) . . . . ?
C00S C00E C00U C013 -116.9(2) . . . . ?
C00S C00E C00U C017 1.3(3) . . . . ?
C00S C011 C014 C00P 0.7(4) . . . . ?
C00T C00C C00K C00M -0.7(4) . . . . ?
C00T C00Z C010 C00M -0.2(4) . . . . ?
C00U C00E C00I N005 6.6(3) . . . . ?
C00U C00E C00I C00P -176.8(2) . . . . ?
C00U C00E C00S C011 178.0(2) . . . . ?
C00V C00G C00L C00J 98.9(3) . . . . ?
C00V C00G C00Q C00O 0.1(4) . . . . ?
C00W C00H C00Y C012 1.0(4) . . . . ?
C00Y C00H C00W C016 -1.2(4) . . . . ?
C00Y C012 C015 C016 0.9(4) . . . . ?
C012 C015 C016 C00W -1.1(5) . . . . ?
